data_7714459
loop_
_publ_author_name
'Shao, Dong'
'Wan, Yi'
'Yang, Jiong'
'Zhu, Junlun'
'Ruan, Zhijun'
'Shi, Le'

_publ_section_title
;
 Assembly of dysprosium(III) cubanes in metal--organic framework with ecu
 topology and slow magnetic relaxation
;
_journal_name_full 'Dalton Transactions'
_journal_paper_doi 10.1039/D3DT03137C
_journal_year 2023
_chemical_formula_moiety 'C32 H20 Dy4 O32, 8.5[C3H7NO]'
_chemical_formula_sum 'C57.5 H79.5 Dy4 N8.5 O40.5'
_chemical_formula_weight 2187.79
_space_group_crystal_system monoclinic
_space_group_IT_number 11
_space_group_name_Hall '-P 2yb'
_space_group_name_H-M_alt 'P 1 21/m 1'
_atom_sites_solution_hydrogens mixed
_atom_sites_solution_primary dual
_audit_creation_date 2023-11-06
_audit_creation_method
;
Olex2 1.5
(compiled 2023.03.06 svn.rbb2c1857 for OlexSys, GUI svn.r6748)
;
_audit_update_record
;
2023-11-07 deposited with the CCDC.	2023-11-13 downloaded from the CCDC.
;
_cell_angle_alpha 90
_cell_angle_beta 108.984(11)
_cell_angle_gamma 90
_cell_formula_units_Z 2
_cell_length_a 13.442(4)
_cell_length_b 21.256(6)
_cell_length_c 17.195(5)
_cell_measurement_reflns_used 9288
_cell_measurement_temperature 281.00
_cell_measurement_theta_max 26.480
_cell_measurement_theta_min 2.497
_cell_volume 4646(2)
_computing_cell_refinement 'SAINT V8.38A (Bruker, 2018)'
_computing_data_collection 'SAINT V8.38A (Bruker, 2018)'
_computing_data_reduction 'SAINT V8.38A (Bruker, 2018)'
_computing_molecular_graphics 'Olex2 1.5 (Dolomanov et al., 2009)'
_computing_publication_material 'Olex2 1.5 (Dolomanov et al., 2009)'
_computing_structure_refinement 'XL  (Sheldrick, 2008)'
_computing_structure_solution 'SHELXT 2014/4 (Sheldrick, 2014)'
_diffrn_ambient_temperature 281.00
_diffrn_measured_fraction_theta_full 0.988
_diffrn_measured_fraction_theta_max 0.947
_diffrn_measurement_device_type 'Bruker APEX-II CCD'
_diffrn_measurement_method '\f and \w scans'
_diffrn_radiation_type MoK\a
_diffrn_radiation_wavelength 0.71073
_diffrn_reflns_av_R_equivalents 0.0620
_diffrn_reflns_av_unetI/netI 0.0628
_diffrn_reflns_Laue_measured_fraction_full 0.988
_diffrn_reflns_Laue_measured_fraction_max 0.947
_diffrn_reflns_limit_h_max 14
_diffrn_reflns_limit_h_min -16
_diffrn_reflns_limit_k_max 26
_diffrn_reflns_limit_k_min -26
_diffrn_reflns_limit_l_max 19
_diffrn_reflns_limit_l_min -20
_diffrn_reflns_number 34784
_diffrn_reflns_point_group_measured_fraction_full 0.988
_diffrn_reflns_point_group_measured_fraction_max 0.947
_diffrn_reflns_theta_full 25.242
_diffrn_reflns_theta_max 26.589
_diffrn_reflns_theta_min 1.916
_diffrn_source_current 1.4
_diffrn_source_power 0.07
_diffrn_source_voltage 50.0
_diffrn_standards_number 0
_exptl_absorpt_coefficient_mu 3.263
_exptl_absorpt_correction_T_max 0.0453
_exptl_absorpt_correction_T_min 0.0199
_exptl_absorpt_correction_type multi-scan
_exptl_absorpt_process_details
;
SADABS-2016/2 (Bruker,2016/2) was used for absorption correction.
wR2(int) was 0.1520 before and 0.1153 after correction.
The Ratio of minimum to maximum transmission is 0.4393.
The \l/2 correction factor is Not present.
;
_exptl_crystal_colour 'clear light yellow'
_exptl_crystal_colour_lustre clear
_exptl_crystal_colour_modifier light
_exptl_crystal_colour_primary yellow
_exptl_crystal_density_diffrn 1.564
_exptl_crystal_description block
_exptl_crystal_F_000 2144
_exptl_crystal_size_max 0.15
_exptl_crystal_size_mid 0.13
_exptl_crystal_size_min 0.12
_refine_diff_density_max 1.213
_refine_diff_density_min -1.212
_refine_diff_density_rms 0.143
_refine_ls_extinction_method none
_refine_ls_goodness_of_fit_ref 0.994
_refine_ls_hydrogen_treatment constr
_refine_ls_matrix_type full
_refine_ls_number_parameters 340
_refine_ls_number_reflns 9459
_refine_ls_number_restraints 78
_refine_ls_restrained_S_all 1.005
_refine_ls_R_factor_all 0.0508
_refine_ls_R_factor_gt 0.0391
_refine_ls_shift/su_max 0.001
_refine_ls_shift/su_mean 0.000
_refine_ls_structure_factor_coef Fsqd
_refine_ls_weighting_details 'w=1/[\s^2^(Fo^2^)+(0.0634P)^2^] where P=(Fo^2^+2Fc^2^)/3'
_refine_ls_weighting_scheme calc
_refine_ls_wR_factor_gt 0.1070
_refine_ls_wR_factor_ref 0.1122
_reflns_Friedel_coverage 0.000
_reflns_number_gt 7113
_reflns_number_total 9459
_reflns_threshold_expression 'I > 2\s(I)'
_cod_data_source_file d3dt03137c2.cif
_cod_data_source_block Dy4MOF
_cod_original_formula_sum 'C57.50 H79.50 Dy4 N8.50 O40.50'
_cod_database_code 7714459
_shelx_shelxl_version_number 2018/3
_shelx_space_group_comment
;
The symmetry employed for this shelxl refinement is uniquely defined
by the following loop, which should always be used as a source of
symmetry information in preference to the above space-group names.
They are only intended as comments.
;
_shelx_estimated_absorpt_t_max 0.696
_shelx_estimated_absorpt_t_min 0.640
_olex2_refinement_description
;
1. Uiso/Uaniso restraints and constraints
Uanis(O5) \\sim Ueq, Uanis(O15) \\sim Ueq, Uanis(O19) \\sim Ueq, Uanis(O2)
\\sim Ueq, Uanis(O11) \\sim Ueq, Uanis(O7) \\sim Ueq, Uanis(O18) \\sim Ueq,
Uanis(O17) \\sim Ueq, Uanis(O9) \\sim Ueq, Uanis(O13) \\sim Ueq, Uanis(O21)
\\sim Ueq: with sigma of 0.01 and sigma for terminal atoms of 0.02
Uanis(O5) \\sim Ueq, Uanis(O13) \\sim Ueq, Uanis(C2) \\sim Ueq, Uanis(C15)
\\sim Ueq: with sigma of 0.005 and sigma for terminal atoms of 0.01
Uanis(C15) = Uanis(C2) = Uanis(O13) = Uanis(O5)
2. Others
 Sof(H15)=Sof(O13)=Sof(H13A)=1-FVAR(1)
 Sof(H2)=Sof(O5)=Sof(H5)=FVAR(1)
 Fixed Sof: H8(0.5) H9(0.5) H11(0.5) H7(0.5) O2(0.5) H2A(0.5) O17(0.5)
 H17(0.5) O9(0.5) H9A(0.5) O19(0.5) H19(0.5)
3.a Rotating group:
 O3(H3A,H3B)
3.b Aromatic/amide H refined with riding coordinates:
 C8(H8), C9(H9), C11(H11), C13(H13), C7(H7), C15(H15), C2(H2)
3.c Idealised tetrahedral OH refined as rotating group:
 O13(H13A), O7(H7A), O2(H2A), O17(H17), O9(H9A), O19(H19), O5(H5)
;
_smtbx_masks_void_probe_radius 1.2
_smtbx_masks_void_truncation_radius 1.2
_olex2_submission_special_instructions 'No special instructions were received'

loop_
_space_group_symop_operation_xyz
'x, y, z'
'-x, y+1/2, -z'
'-x, -y, -z'
'x, -y-1/2, z'

loop_
_atom_site_label
_atom_site_type_symbol
_atom_site_fract_x
_atom_site_fract_y
_atom_site_fract_z
_atom_site_U_iso_or_equiv
_atom_site_adp_type
_atom_site_occupancy
_atom_site_site_symmetry_order
_atom_site_calc_flag
_atom_site_refinement_flags_posn
_atom_site_refinement_flags_adp
_atom_site_refinement_flags_occupancy
_atom_site_disorder_assembly
_atom_site_disorder_group
Dy1 Dy 0.68479(2) 0.16253(2) 0.29585(2) 0.02816(9) Uani 1 1 d . . . . .
Dy3 Dy 0.45191(3) 0.250000 0.14631(2) 0.02871(10) Uani 1 2 d S T P . .
Dy2 Dy 0.50919(3) 0.250000 0.38750(3) 0.03795(11) Uani 1 2 d S T P . .
O1 O 0.6833(4) 0.250000 0.3781(3) 0.0307(12) Uani 1 2 d S T P . .
O4 O 0.5037(3) 0.18785(15) 0.2697(2) 0.0346(9) Uani 1 1 d . . . . .
O6 O 0.6339(4) 0.250000 0.2033(3) 0.0264(11) Uani 1 2 d S T P . .
O8 O 0.6236(3) 0.10660(17) 0.1744(3) 0.0473(11) Uani 1 1 d . . . . .
O10 O 0.8061(3) 0.07253(17) 0.3166(3) 0.0437(10) Uani 1 1 d . . . . .
O12 O 0.8407(3) 0.19877(18) 0.2760(3) 0.0496(11) Uani 1 1 d . . . . .
O14 O 0.8216(3) 0.13290(18) 0.4276(3) 0.0468(10) Uani 1 1 d . . . . .
O16 O 1.2926(3) 0.30042(18) 0.1550(3) 0.0510(11) Uani 1 1 d . . . . .
O18 O 0.6123(4) 0.4195(2) 0.3562(3) 0.0606(13) Uani 1 1 d . U . . .
O20 O 0.4820(4) 0.15283(18) 0.0913(3) 0.0540(12) Uani 1 1 d . . . . .
O21 O 0.5839(4) 0.3488(2) 0.4425(3) 0.0652(14) Uani 1 1 d . U . . .
C1 C 0.8781(7) 0.250000 0.2661(5) 0.0379(19) Uani 1 2 d S T P . .
O11 O 0.3519(7) 0.250000 0.0023(4) 0.082(3) Uani 1 2 d S TU P . .
C4 C 0.8449(5) 0.0835(3) 0.3932(4) 0.0420(15) Uani 1 1 d . . . . .
C6 C 1.2517(6) 0.250000 0.1637(5) 0.0378(19) Uani 1 2 d S T P . .
O3 O 0.3634(4) 0.1861(3) 0.3749(4) 0.0879(19) Uani 1 1 d . . . . .
H3A H 0.294368 0.197297 0.388481 0.132 Uiso 1 1 d R U . . .
H3B H 0.350346 0.138969 0.354562 0.132 Uiso 1 1 d R U . . .
C8 C 1.0188(5) 0.3063(3) 0.2247(4) 0.0498(17) Uani 1 1 d . . . . .
H8 H 0.989909 0.344650 0.232280 0.060 Uiso 0.5 1 calc R U P A 1
C10 C 0.9713(7) 0.250000 0.2381(6) 0.043(2) Uani 1 2 d S T P H .
C12 C 0.5433(5) 0.1078(3) 0.1102(4) 0.0427(14) Uani 1 1 d . . . . .
C14 C 0.9263(5) 0.0406(2) 0.4496(4) 0.0394(14) Uani 1 1 d . . . . .
C16 C 0.5822(5) 0.4045(3) 0.4169(5) 0.0519(17) Uani 1 1 d . . . . .
C18 C 0.5220(5) 0.0517(2) 0.0537(4) 0.0431(15) Uani 1 1 d . . . . .
C9 C 0.9606(5) 0.0485(3) 0.5353(4) 0.0503(17) Uani 1 1 d . . . . .
H9 H 0.932790 0.080909 0.558084 0.060 Uiso 0.5 1 calc R U P B 2
C5 C 0.5396(5) 0.4545(3) 0.4595(4) 0.0501(17) Uani 1 1 d . . . . .
C11 C 1.0354(6) 0.0088(3) 0.5865(5) 0.0540(17) Uani 1 1 d . . . . .
H11 H 1.059344 0.014755 0.643138 0.065 Uiso 0.5 1 calc R U P C 1
C3 C 1.1516(7) 0.250000 0.1867(6) 0.046(2) Uani 1 2 d S T P I .
C13 C 0.5058(6) 0.5614(3) 0.4800(5) 0.061(2) Uani 1 1 d . . . . .
H13 H 0.507591 0.603398 0.465241 0.074 Uiso 1 1 calc R U . . .
C7 C 1.1081(5) 0.3057(3) 0.2004(5) 0.0493(17) Uani 1 1 d . . . . .
H7 H 1.138647 0.343522 0.193231 0.059 Uiso 0.5 1 calc R U P D 2
C15 C 0.4365(6) 0.0525(3) -0.0211(5) 0.0671(12) Uani 1 1 d . U . . .
H15 H 0.394191 0.088141 -0.035159 0.081 Uiso 0.782(7) 1 calc R U P E 1
C2 C 0.4150(6) 0.0010(3) -0.0736(5) 0.0671(12) Uani 1 1 d . U . . .
H2 H 0.358145 0.001965 -0.122114 0.081 Uiso 0.218(7) 1 calc R U P E 2
O13 O 0.3283(5) 0.0062(3) -0.1433(4) 0.0671(12) Uani 0.782(7) 1 d . U P E 1
H13A H 0.298540 -0.027977 -0.153768 0.101 Uiso 0.782(7) 1 calc R U P E 1
O7 O 0.5908(8) 0.5366(3) 0.3818(6) 0.124(3) Uani 1 1 d . U . F 2
H7A H 0.595463 0.506809 0.352847 0.185 Uiso 1 1 calc R U . F 2
C17 C 0.5483(7) 0.5158(3) 0.4416(5) 0.064(2) Uani 1 1 d . . . . .
O15 O 0.5326(11) 0.250000 0.5370(7) 0.139(4) Uani 1 2 d S TU P . .
O2 O 0.9217(8) 0.0941(4) 0.5757(5) 0.056(3) Uani 0.5 1 d . U P G 1
H2A H 0.870727 0.111399 0.542811 0.084 Uiso 0.5 1 calc R U P G 1
O17 O 0.9852(8) 0.3663(4) 0.2394(9) 0.078(3) Uani 0.5 1 d . U P H 2
H17 H 0.920854 0.368312 0.220264 0.117 Uiso 0.5 1 calc R U P H 2
O9 O 1.1436(9) 0.3635(4) 0.1917(8) 0.080(3) Uani 0.5 1 d . U P I 1
H9A H 1.116806 0.375224 0.144023 0.119 Uiso 0.5 1 calc R U P I 1
O19 O 1.0740(14) 0.0224(7) 0.6710(9) 0.115(5) Uani 0.5 1 d . U P J 2
H19 H 1.128616 0.002702 0.692335 0.173 Uiso 0.5 1 calc R U P J 2
O5 O 0.3611(19) 0.0939(10) -0.0329(15) 0.0671(12) Uani 0.218(7) 1 d . U P E 2
H5 H 0.334390 0.090644 0.003488 0.101 Uiso 0.218(7) 1 calc R U P E 2

loop_
_atom_site_aniso_label
_atom_site_aniso_U_11
_atom_site_aniso_U_22
_atom_site_aniso_U_33
_atom_site_aniso_U_23
_atom_site_aniso_U_13
_atom_site_aniso_U_12
Dy1 0.02344(15) 0.02244(12) 0.03776(17) 0.00090(10) 0.00881(11) 0.00227(9)
Dy3 0.02067(19) 0.02388(16) 0.0400(2) 0.000 0.00773(16) 0.000
Dy2 0.0348(2) 0.0391(2) 0.0460(3) 0.000 0.02132(19) 0.000
O1 0.031(3) 0.027(2) 0.034(3) 0.000 0.010(2) 0.000
O4 0.041(2) 0.0265(17) 0.038(2) 0.0025(16) 0.0161(19) -0.0039(15)
O6 0.017(3) 0.025(2) 0.038(3) 0.000 0.010(2) 0.000
O8 0.041(3) 0.040(2) 0.048(3) -0.0133(19) -0.003(2) 0.0069(18)
O10 0.035(2) 0.041(2) 0.048(3) 0.0051(19) 0.003(2) 0.0105(17)
O12 0.026(2) 0.047(2) 0.080(3) 0.012(2) 0.022(2) 0.0009(18)
O14 0.038(3) 0.041(2) 0.053(3) 0.000(2) 0.004(2) 0.0145(18)
O16 0.031(2) 0.045(2) 0.082(4) 0.000(2) 0.024(2) -0.0016(18)
O18 0.047(3) 0.061(3) 0.078(4) -0.029(3) 0.027(3) -0.002(2)
O20 0.057(3) 0.037(2) 0.057(3) -0.014(2) 0.004(2) 0.013(2)
O21 0.067(3) 0.047(3) 0.071(3) -0.024(2) 0.009(3) 0.014(2)
C1 0.032(5) 0.033(4) 0.045(5) 0.000 0.007(4) 0.000
O11 0.123(7) 0.059(4) 0.044(4) 0.000 -0.001(4) 0.000
C4 0.027(3) 0.037(3) 0.057(5) 0.008(3) 0.008(3) 0.004(2)
C6 0.025(4) 0.045(4) 0.042(5) 0.000 0.008(4) 0.000
O3 0.055(4) 0.088(4) 0.136(6) -0.017(4) 0.054(4) -0.024(3)
C8 0.035(4) 0.042(3) 0.071(5) -0.013(3) 0.014(3) -0.002(3)
C10 0.032(5) 0.044(4) 0.048(6) 0.000 0.007(4) 0.000
C12 0.044(4) 0.038(3) 0.043(4) -0.012(3) 0.009(3) -0.001(3)
C14 0.030(3) 0.034(3) 0.049(4) 0.005(3) 0.006(3) 0.008(2)
C16 0.041(4) 0.049(4) 0.060(5) -0.024(3) 0.008(3) 0.008(3)
C18 0.046(4) 0.031(3) 0.045(4) -0.008(3) 0.005(3) 0.008(2)
C9 0.047(4) 0.037(3) 0.055(5) 0.005(3) -0.001(3) 0.017(3)
C5 0.045(4) 0.039(3) 0.064(5) -0.018(3) 0.014(3) 0.003(3)
C11 0.052(4) 0.050(4) 0.053(5) 0.003(3) 0.008(3) 0.012(3)
C3 0.034(5) 0.058(5) 0.044(6) 0.000 0.013(4) 0.000
C13 0.083(6) 0.035(3) 0.078(6) -0.016(3) 0.043(5) 0.002(3)
C7 0.033(4) 0.047(3) 0.077(5) 0.005(3) 0.031(3) -0.004(3)
C15 0.064(2) 0.0501(17) 0.069(2) -0.0166(17) -0.0032(17) 0.0173(16)
C2 0.064(2) 0.0501(17) 0.069(2) -0.0166(17) -0.0032(17) 0.0173(16)
O13 0.064(2) 0.0501(17) 0.069(2) -0.0166(17) -0.0032(17) 0.0173(16)
O7 0.169(7) 0.076(4) 0.160(7) -0.031(4) 0.101(6) -0.004(4)
C17 0.079(6) 0.045(4) 0.086(6) -0.011(4) 0.051(5) -0.004(3)
O15 0.212(12) 0.097(7) 0.124(9) 0.000 0.076(9) 0.000
O2 0.067(6) 0.054(5) 0.033(5) -0.001(4) -0.003(4) 0.040(4)
O17 0.054(6) 0.047(5) 0.148(10) -0.009(6) 0.054(7) -0.002(4)
O9 0.066(7) 0.046(5) 0.147(10) -0.009(6) 0.062(7) -0.007(5)
O19 0.133(12) 0.112(9) 0.087(9) 0.013(8) 0.017(8) 0.056(8)
O5 0.064(2) 0.0501(17) 0.069(2) -0.0166(17) -0.0032(17) 0.0173(16)

loop_
_atom_type_symbol
_atom_type_description
_atom_type_scat_dispersion_real
_atom_type_scat_dispersion_imag
_atom_type_scat_source
C C 0.0033 0.0016 'International Tables Vol C Tables 4.2.6.8 and 6.1.1.4'
H H 0.0000 0.0000 'International Tables Vol C Tables 4.2.6.8 and 6.1.1.4'
Dy Dy -0.1892 4.4098 'International Tables Vol C Tables 4.2.6.8 and 6.1.1.4'
N N 0.0061 0.0033 'International Tables Vol C Tables 4.2.6.8 and 6.1.1.4'
O O 0.0106 0.0060 'International Tables Vol C Tables 4.2.6.8 and 6.1.1.4'

loop_
_geom_angle_atom_site_label_1
_geom_angle_atom_site_label_2
_geom_angle_atom_site_label_3
_geom_angle
_geom_angle_site_symmetry_1
_geom_angle_site_symmetry_3
_geom_angle_publ_flag
Dy1 Dy1 Dy3 60.917(10) 4_565 . ?
Dy1 Dy1 Dy2 60.124(10) 4_565 . ?
Dy2 Dy1 Dy3 63.26(2) . . ?
O1 Dy1 Dy1 37.39(10) . 4_565 ?
O1 Dy1 Dy3 81.60(12) . . ?
O1 Dy1 Dy2 38.56(12) . . ?
O1 Dy1 O4 74.09(16) . . ?
O1 Dy1 O6 74.24(15) . . ?
O1 Dy1 O10 131.69(16) . . ?
O1 Dy1 O12 90.62(16) . . ?
O1 Dy1 O14 78.48(15) . . ?
O1 Dy1 O18 103.45(17) . 4_565 ?
O1 Dy1 C4 105.69(18) . . ?
O4 Dy1 Dy1 76.98(8) . 4_565 ?
O4 Dy1 Dy3 37.16(9) . . ?
O4 Dy1 Dy2 38.87(9) . . ?
O4 Dy1 O6 69.36(14) . . ?
O4 Dy1 O10 142.02(12) . . ?
O4 Dy1 O14 129.33(13) . . ?
O4 Dy1 O18 73.27(14) . 4_565 ?
O4 Dy1 C4 141.45(15) . . ?
O6 Dy1 Dy1 39.16(10) . 4_565 ?
O6 Dy1 Dy3 35.18(11) . . ?
O6 Dy1 Dy2 79.12(10) . . ?
O6 Dy1 O10 136.95(15) . . ?
O6 Dy1 O14 140.06(14) . . ?
O6 Dy1 C4 148.85(16) . . ?
O8 Dy1 Dy1 120.99(10) . 4_565 ?
O8 Dy1 Dy3 70.70(10) . . ?
O8 Dy1 Dy2 123.37(11) . . ?
O8 Dy1 O1 152.24(15) . . ?
O8 Dy1 O4 84.52(14) . . ?
O8 Dy1 O6 81.85(14) . . ?
O8 Dy1 O10 75.85(14) . . ?
O8 Dy1 O12 96.27(16) . . ?
O8 Dy1 O14 129.27(13) . . ?
O8 Dy1 O18 86.62(18) . 4_565 ?
O8 Dy1 C4 102.07(17) . . ?
O10 Dy1 Dy1 140.96(10) . 4_565 ?
O10 Dy1 Dy3 146.44(11) . . ?
O10 Dy1 Dy2 143.65(10) . . ?
O10 Dy1 O14 54.10(14) . . ?
O10 Dy1 C4 26.83(16) . . ?
O12 Dy1 Dy1 70.94(10) . 4_565 ?
O12 Dy1 Dy3 108.36(11) . . ?
O12 Dy1 Dy2 127.72(10) . . ?
O12 Dy1 O4 142.93(13) . . ?
O12 Dy1 O6 74.07(15) . . ?
O12 Dy1 O10 72.39(14) . . ?
O12 Dy1 O14 77.68(15) . . ?
O12 Dy1 O18 143.78(15) . 4_565 ?
O12 Dy1 C4 74.79(16) . . ?
O14 Dy1 Dy1 104.65(9) . 4_565 ?
O14 Dy1 Dy3 159.27(9) . . ?
O14 Dy1 Dy2 97.07(10) . . ?
O14 Dy1 C4 27.36(16) . . ?
O18 Dy1 Dy1 136.82(12) 4_565 4_565 ?
O18 Dy1 Dy3 106.64(12) 4_565 . ?
O18 Dy1 Dy2 77.16(12) 4_565 . ?
O18 Dy1 O6 141.70(16) 4_565 . ?
O18 Dy1 O10 73.40(15) 4_565 . ?
O18 Dy1 O14 72.87(16) 4_565 . ?
O18 Dy1 C4 69.33(17) 4_565 . ?
C4 Dy1 Dy1 126.67(12) . 4_565 ?
C4 Dy1 Dy3 172.20(13) . . ?
C4 Dy1 Dy2 120.85(14) . . ?
Dy1 Dy3 Dy1 58.17(2) . 4_565 ?
Dy1 Dy3 Dy2 57.230(15) . . ?
Dy1 Dy3 Dy2 57.230(15) 4_565 . ?
O4 Dy3 Dy1 74.62(9) . 4_565 ?
O4 Dy3 Dy1 36.90(9) 4_565 4_565 ?
O4 Dy3 Dy1 36.90(9) . . ?
O4 Dy3 Dy1 74.62(9) 4_565 . ?
O4 Dy3 Dy2 34.31(8) 4_565 . ?
O4 Dy3 Dy2 34.31(8) . . ?
O4 Dy3 O4 66.71(17) 4_565 . ?
O4 Dy3 O16 101.26(14) 4_565 4_465 ?
O4 Dy3 O16 73.30(15) 4_565 1_455 ?
O4 Dy3 O16 101.26(14) . 1_455 ?
O4 Dy3 O16 73.30(15) . 4_465 ?
O4 Dy3 C6 85.30(17) 4_565 1_455 ?
O4 Dy3 C6 85.30(17) . 1_455 ?
O6 Dy3 Dy1 36.53(7) . 4_565 ?
O6 Dy3 Dy1 36.53(7) . . ?
O6 Dy3 Dy2 74.87(12) . . ?
O6 Dy3 O4 70.39(14) . 4_565 ?
O6 Dy3 O4 70.39(14) . . ?
O6 Dy3 O16 143.04(14) . 4_465 ?
O6 Dy3 O16 143.04(14) . 1_455 ?
O6 Dy3 O20 82.81(13) . 4_565 ?
O6 Dy3 O20 82.81(13) . . ?
O6 Dy3 O11 126.5(3) . . ?
O6 Dy3 C6 150.7(2) . 1_455 ?
O16 Dy3 Dy1 135.59(12) 1_455 . ?
O16 Dy3 Dy1 135.59(12) 4_465 4_565 ?
O16 Dy3 Dy1 106.72(11) 1_455 4_565 ?
O16 Dy3 Dy1 106.72(11) 4_465 . ?
O16 Dy3 Dy2 79.15(12) 1_455 . ?
O16 Dy3 Dy2 79.15(12) 4_465 . ?
O16 Dy3 O16 52.06(19) 4_465 1_455 ?
O16 Dy3 C6 26.11(9) 1_455 1_455 ?
O16 Dy3 C6 26.11(9) 4_465 1_455 ?
O20 Dy3 Dy1 68.58(11) 4_565 4_565 ?
O20 Dy3 Dy1 68.57(11) . . ?
O20 Dy3 Dy1 119.04(12) . 4_565 ?
O20 Dy3 Dy1 119.04(12) 4_565 . ?
O20 Dy3 Dy2 114.76(12) . . ?
O20 Dy3 Dy2 114.76(12) 4_565 . ?
O20 Dy3 O4 142.82(14) . 4_565 ?
O20 Dy3 O4 80.48(14) . . ?
O20 Dy3 O4 142.82(14) 4_565 . ?
O20 Dy3 O4 80.48(14) 4_565 4_565 ?
O20 Dy3 O16 84.73(15) 4_565 1_455 ?
O20 Dy3 O16 132.55(16) . 1_455 ?
O20 Dy3 O16 132.54(16) 4_565 4_465 ?
O20 Dy3 O16 84.73(15) . 4_465 ?
O20 Dy3 O20 122.1(2) 4_565 . ?
O20 Dy3 O11 72.45(15) 4_565 . ?
O20 Dy3 O11 72.45(15) . . ?
O20 Dy3 C6 109.76(14) . 1_455 ?
O20 Dy3 C6 109.76(14) 4_565 1_455 ?
O11 Dy3 Dy1 138.93(15) . . ?
O11 Dy3 Dy1 138.93(15) . 4_565 ?
O11 Dy3 Dy2 158.6(2) . . ?
O11 Dy3 O4 144.55(11) . . ?
O11 Dy3 O4 144.55(11) . 4_565 ?
O11 Dy3 O16 81.7(2) . 1_455 ?
O11 Dy3 O16 81.7(2) . 4_465 ?
O11 Dy3 C6 82.8(3) . 1_455 ?
C6 Dy3 Dy1 122.17(15) 1_455 . ?
C6 Dy3 Dy1 122.17(15) 1_455 4_565 ?
C6 Dy3 Dy2 75.81(18) 1_455 . ?
Dy1 Dy2 Dy1 59.75(2) 4_565 . ?
Dy1 Dy2 Dy3 59.508(15) 4_565 . ?
Dy1 Dy2 Dy3 59.507(15) . . ?
O1 Dy2 Dy1 37.47(7) . 4_565 ?
O1 Dy2 Dy1 37.47(7) . . ?
O1 Dy2 Dy3 77.94(13) . . ?
O1 Dy2 O4 72.88(14) . . ?
O1 Dy2 O4 72.88(14) . 4_565 ?
O1 Dy2 O15 105.8(3) . . ?
O4 Dy2 Dy1 76.58(8) . 4_565 ?
O4 Dy2 Dy1 38.67(9) . . ?
O4 Dy2 Dy1 38.67(9) 4_565 4_565 ?
O4 Dy2 Dy1 76.58(8) 4_565 . ?
O4 Dy2 Dy3 34.38(8) . . ?
O4 Dy2 Dy3 34.38(8) 4_565 . ?
O4 Dy2 O4 66.83(16) . 4_565 ?
O4 Dy2 O15 146.27(9) . . ?
O4 Dy2 O15 146.27(9) 4_565 . ?
O21 Dy2 Dy1 111.29(13) . . ?
O21 Dy2 Dy1 111.29(13) 4_565 4_565 ?
O21 Dy2 Dy1 59.09(13) 4_565 . ?
O21 Dy2 Dy1 59.09(13) . 4_565 ?
O21 Dy2 Dy3 109.13(14) . . ?
O21 Dy2 Dy3 109.13(14) 4_565 . ?
O21 Dy2 O1 74.48(13) 4_565 . ?
O21 Dy2 O1 74.48(13) . . ?
O21 Dy2 O4 75.11(16) . 4_565 ?
O21 Dy2 O4 75.10(16) 4_565 . ?
O21 Dy2 O4 135.42(16) 4_565 4_565 ?
O21 Dy2 O4 135.42(16) . . ?
O21 Dy2 O21 123.3(2) . 4_565 ?
O21 Dy2 O15 72.26(19) 4_565 . ?
O21 Dy2 O15 72.26(19) . . ?
O3 Dy2 Dy1 107.32(15) . . ?
O3 Dy2 Dy1 151.32(16) 4_565 . ?
O3 Dy2 Dy1 151.32(16) . 4_565 ?
O3 Dy2 Dy1 107.32(15) 4_565 4_565 ?
O3 Dy2 Dy3 91.81(16) 4_565 . ?
O3 Dy2 Dy3 91.81(16) . . ?
O3 Dy2 O1 143.26(15) 4_565 . ?
O3 Dy2 O1 143.26(15) . . ?
O3 Dy2 O4 116.60(19) 4_565 . ?
O3 Dy2 O4 78.87(17) 4_565 4_565 ?
O3 Dy2 O4 116.60(19) . 4_565 ?
O3 Dy2 O4 78.87(17) . . ?
O3 Dy2 O21 75.9(2) 4_565 . ?
O3 Dy2 O21 141.3(2) . . ?
O3 Dy2 O21 75.9(2) . 4_565 ?
O3 Dy2 O21 141.3(2) 4_565 4_565 ?
O3 Dy2 O3 71.2(3) . 4_565 ?
O3 Dy2 O15 85.2(3) 4_565 . ?
O3 Dy2 O15 85.2(3) . . ?
O15 Dy2 Dy1 123.5(3) . 4_565 ?
O15 Dy2 Dy1 123.5(3) . . ?
O15 Dy2 Dy3 176.3(3) . . ?
Dy1 O1 Dy1 105.2(2) 4_565 . ?
Dy1 O1 Dy2 103.97(15) . . ?
Dy1 O1 Dy2 103.97(15) 4_565 . ?
Dy1 O4 Dy3 105.94(13) . . ?
Dy1 O4 Dy2 102.47(15) . . ?
Dy2 O4 Dy3 111.31(13) . . ?
Dy1 O6 Dy1 101.68(19) . 4_565 ?
Dy3 O6 Dy1 108.30(13) . . ?
Dy3 O6 Dy1 108.30(13) . 4_565 ?
C12 O8 Dy1 136.8(4) . . ?
C4 O10 Dy1 92.1(3) . . ?
C1 O12 Dy1 136.8(4) . . ?
C4 O14 Dy1 90.4(4) . . ?
C6 O16 Dy3 93.4(4) . 1_655 ?
C16 O18 Dy1 117.0(4) . 4_565 ?
C12 O20 Dy3 139.4(4) . . ?
C16 O21 Dy2 137.0(5) . . ?
O12 C1 O12 123.8(8) . 4_565 ?
O12 C1 C10 118.1(4) 4_565 . ?
O12 C1 C10 118.1(4) . . ?
O10 C4 Dy1 61.0(3) . . ?
O10 C4 O14 123.0(5) . . ?
O10 C4 C14 121.5(5) . . ?
O14 C4 Dy1 62.3(3) . . ?
O14 C4 C14 115.4(6) . . ?
C14 C4 Dy1 175.9(5) . . ?
O16 C6 Dy3 60.5(4) 4_565 1_655 ?
O16 C6 Dy3 60.5(4) . 1_655 ?
O16 C6 O16 120.4(8) . 4_565 ?
O16 C6 C3 119.8(4) 4_565 . ?
O16 C6 C3 119.8(4) . . ?
C3 C6 Dy3 171.5(6) . 1_655 ?
Dy2 O3 H3A 128.3 . . ?
Dy2 O3 H3B 128.8 . . ?
H3A O3 H3B 102.9 . . ?
C10 C8 H8 119.3 . . ?
C7 C8 H8 119.3 . . ?
C7 C8 C10 121.4(6) . . ?
C7 C8 O17 115.0(6) . . ?
O17 C8 C10 123.5(7) . . ?
C8 C10 C1 121.9(4) . . ?
C8 C10 C1 121.9(4) 4_565 . ?
C8 C10 C8 116.1(8) . 4_565 ?
O8 C12 C18 118.4(5) . . ?
O20 C12 O8 123.3(5) . . ?
O20 C12 C18 118.3(6) . . ?
C9 C14 C4 121.7(5) . . ?
C11 C14 C4 117.5(6) 3_756 . ?
C11 C14 C9 120.8(5) 3_756 . ?
O18 C16 C5 119.4(6) . . ?
O21 C16 O18 123.1(6) . . ?
O21 C16 C5 117.5(7) . . ?
C15 C18 C12 120.2(5) . . ?
C2 C18 C12 120.7(6) 3_655 . ?
C2 C18 C15 119.2(6) 3_655 . ?
C14 C9 H9 119.4 . . ?
C11 C9 C14 121.2(6) . . ?
C11 C9 H9 119.4 . . ?
C11 C9 O2 114.8(7) . . ?
O2 C9 C14 124.0(6) . . ?
C13 C5 C16 120.9(6) 3_666 . ?
C17 C5 C16 119.7(7) . . ?
C17 C5 C13 119.3(6) . 3_666 ?
C14 C11 H11 121.0 3_756 . ?
C14 C11 O19 123.2(8) 3_756 . ?
C9 C11 C14 118.0(7) . 3_756 ?
C9 C11 H11 121.0 . . ?
C9 C11 O19 118.7(8) . . ?
C7 C3 C6 120.4(4) 4_565 . ?
C7 C3 C6 120.4(4) . . ?
C7 C3 C7 119.0(8) 4_565 . ?
C5 C13 H13 119.2 3_666 . ?
C17 C13 C5 121.7(6) . 3_666 ?
C17 C13 H13 119.2 . . ?
C8 C7 H7 119.5 . . ?
C3 C7 C8 121.1(6) . . ?
C3 C7 H7 119.5 . . ?
O9 C7 C8 113.3(7) . . ?
O9 C7 C3 125.6(7) . . ?
C18 C15 H15 119.5 . . ?
C2 C15 C18 121.0(6) . . ?
C2 C15 H15 119.5 . . ?
O5 C15 C18 120.6(12) . . ?
O5 C15 C2 116.3(12) . . ?
C18 C2 C15 119.8(7) 3_655 . ?
C18 C2 H2 120.1 3_655 . ?
C15 C2 H2 120.1 . . ?
O13 C2 C18 124.0(6) . 3_655 ?
O13 C2 C15 116.1(6) . . ?
C2 O13 H13A 109.5 . . ?
C17 O7 H7A 109.5 . . ?
C5 C17 C13 118.9(7) . . ?
C5 C17 O7 123.8(6) . . ?
C13 C17 O7 117.1(6) . . ?
C9 O2 H2A 109.5 . . ?
C8 O17 H17 109.5 . . ?
C7 O9 H9A 109.5 . . ?
C11 O19 H19 109.5 . . ?
C15 O5 H5 109.5 . . ?

loop_
_geom_bond_atom_site_label_1
_geom_bond_atom_site_label_2
_geom_bond_distance
_geom_bond_site_symmetry_2
_geom_bond_publ_flag
Dy1 Dy1 3.7186(11) 4_565 ?
Dy1 Dy3 3.8251(9) . ?
Dy1 Dy2 3.7326(8) . ?
Dy1 O1 2.340(3) . ?
Dy1 O4 2.388(4) . ?
Dy1 O6 2.398(3) . ?
Dy1 O8 2.309(4) . ?
Dy1 O10 2.463(4) . ?
Dy1 O12 2.359(4) . ?
Dy1 O14 2.490(4) . ?
Dy1 O18 2.392(4) 4_565 ?
Dy1 C4 2.813(6) . ?
Dy3 Dy2 3.9644(14) . ?
Dy3 O4 2.403(4) 4_565 ?
Dy3 O4 2.403(4) . ?
Dy3 O6 2.321(5) . ?
Dy3 O16 2.442(4) 4_465 ?
Dy3 O16 2.442(4) 1_455 ?
Dy3 O20 2.361(4) . ?
Dy3 O20 2.361(4) 4_565 ?
Dy3 O11 2.403(7) . ?
Dy3 C6 2.802(8) 1_455 ?
Dy2 O1 2.397(5) . ?
Dy2 O4 2.399(4) . ?
Dy2 O4 2.399(4) 4_565 ?
Dy2 O21 2.387(5) 4_565 ?
Dy2 O21 2.387(5) . ?
Dy2 O3 2.336(5) . ?
Dy2 O3 2.336(5) 4_565 ?
Dy2 O15 2.486(11) . ?
O8 C12 1.269(7) . ?
O10 C4 1.270(8) . ?
O12 C1 1.234(5) . ?
O14 C4 1.293(7) . ?
O16 C6 1.235(6) . ?
O18 C16 1.279(8) . ?
O20 C12 1.236(7) . ?
O21 C16 1.259(8) . ?
C1 C10 1.480(12) . ?
C4 C14 1.510(8) . ?
C6 C3 1.522(12) . ?
O3 H3A 1.0554 . ?
O3 H3B 1.0562 . ?
C8 H8 0.9300 . ?
C8 C10 1.410(8) . ?
C8 C7 1.394(8) . ?
C8 O17 1.404(11) . ?
C12 C18 1.505(8) . ?
C14 C9 1.403(9) . ?
C14 C11 1.400(8) 3_756 ?
C16 C5 1.506(8) . ?
C18 C15 1.419(9) . ?
C18 C2 1.378(8) 3_655 ?
C9 H9 0.9300 . ?
C9 C11 1.386(8) . ?
C9 O2 1.391(10) . ?
C5 C13 1.410(9) 3_666 ?
C5 C17 1.352(9) . ?
C11 H11 0.9300 . ?
C11 O19 1.406(15) . ?
C3 C7 1.373(7) 4_565 ?
C3 C7 1.373(7) . ?
C13 H13 0.9300 . ?
C13 C17 1.394(9) . ?
C7 H7 0.9300 . ?
C7 O9 1.344(10) . ?
C15 H15 0.9300 . ?
C15 C2 1.390(9) . ?
C15 O5 1.31(2) . ?
C2 H2 0.9300 . ?
C2 O13 1.378(9) . ?
O13 H13A 0.8200 . ?
O7 H7A 0.8200 . ?
O7 C17 1.400(9) . ?
O2 H2A 0.8200 . ?
O17 H17 0.8200 . ?
O9 H9A 0.8200 . ?
O19 H19 0.8200 . ?
O5 H5 0.8200 . ?

loop_
_geom_torsion_atom_site_label_1
_geom_torsion_atom_site_label_2
_geom_torsion_atom_site_label_3
_geom_torsion_atom_site_label_4
_geom_torsion
_geom_torsion_site_symmetry_1
_geom_torsion_site_symmetry_2
_geom_torsion_site_symmetry_3
_geom_torsion_site_symmetry_4
_geom_torsion_publ_flag
Dy1 O8 C12 O20 15.4(11) . . . . ?
Dy1 O8 C12 C18 -165.0(4) . . . . ?
Dy1 O10 C4 O14 -6.8(6) . . . . ?
Dy1 O10 C4 C14 176.3(5) . . . . ?
Dy1 O12 C1 O12 10.8(15) . . . 4_565 ?
Dy1 O12 C1 C10 -167.2(5) . . . . ?
Dy1 O14 C4 O10 6.8(6) . . . . ?
Dy1 O14 C4 C14 -176.2(5) . . . . ?
Dy1 O18 C16 O21 -3.9(9) 4_565 . . . ?
Dy1 O18 C16 C5 177.7(4) 4_565 . . . ?
Dy3 O16 C6 O16 -8.7(9) 1_655 . . 4_565 ?
Dy3 O16 C6 C3 170.3(7) 1_655 . . . ?
Dy3 O20 C12 O8 -6.0(11) . . . . ?
Dy3 O20 C12 C18 174.5(4) . . . . ?
Dy2 O21 C16 O18 -58.7(10) . . . . ?
Dy2 O21 C16 C5 119.7(6) . . . . ?
O8 C12 C18 C15 -176.5(7) . . . . ?
O8 C12 C18 C2 3.4(10) . . . 3_655 ?
O10 C4 C14 C9 -172.7(6) . . . . ?
O10 C4 C14 C11 5.5(9) . . . 3_756 ?
O12 C1 C10 C8 -179.6(8) 4_565 . . 4_565 ?
O12 C1 C10 C8 -1.5(13) . . . 4_565 ?
O12 C1 C10 C8 179.6(8) . . . . ?
O12 C1 C10 C8 1.5(13) 4_565 . . . ?
O14 C4 C14 C9 10.2(9) . . . . ?
O14 C4 C14 C11 -171.6(6) . . . 3_756 ?
O16 C6 C3 C7 177.0(8) 4_565 . . . ?
O16 C6 C3 C7 -177.0(8) . . . 4_565 ?
O16 C6 C3 C7 2.0(13) 4_565 . . 4_565 ?
O16 C6 C3 C7 -2.0(13) . . . . ?
O18 C16 C5 C13 172.4(7) . . . 3_666 ?
O18 C16 C5 C17 -9.9(11) . . . . ?
O20 C12 C18 C15 3.1(10) . . . . ?
O20 C12 C18 C2 -177.0(7) . . . 3_655 ?
O21 C16 C5 C13 -6.1(10) . . . 3_666 ?
O21 C16 C5 C17 171.6(7) . . . . ?
C4 C14 C9 C11 179.9(6) . . . . ?
C4 C14 C9 O2 2.0(11) . . . . ?
C6 C3 C7 C8 -177.4(7) . . . . ?
C6 C3 C7 O9 3.2(15) . . . . ?
C10 C8 C7 C3 1.5(12) . . . . ?
C10 C8 C7 O9 -179.0(9) . . . . ?
C12 C18 C15 C2 -179.3(7) . . . . ?
C12 C18 C15 O5 -16.7(18) . . . . ?
C14 C9 C11 C14 -1.7(11) . . . 3_756 ?
C14 C9 C11 O19 174.1(11) . . . . ?
C16 C5 C17 C13 178.2(7) . . . . ?
C16 C5 C17 O7 3.2(13) . . . . ?
C18 C15 C2 C18 -0.7(14) . . . 3_655 ?
C18 C15 C2 O13 178.2(8) . . . . ?
C5 C13 C17 C5 4.1(14) 3_666 . . . ?
C5 C13 C17 O7 179.5(8) 3_666 . . . ?
C11 C14 C9 C11 1.7(12) 3_756 . . . ?
C11 C14 C9 O2 -176.2(8) 3_756 . . . ?
C13 C5 C17 C13 -4.0(14) 3_666 . . . ?
C13 C5 C17 O7 -179.1(9) 3_666 . . . ?
C7 C8 C10 C1 178.4(8) . . . . ?
C7 C8 C10 C8 -0.5(14) . . . 4_565 ?
C7 C3 C7 C8 -2.4(15) 4_565 . . . ?
C7 C3 C7 O9 178.2(8) 4_565 . . . ?
C2 C18 C15 C2 0.7(14) 3_655 . . . ?
C2 C18 C15 O5 163.4(16) 3_655 . . . ?
O2 C9 C11 C14 176.4(7) . . . 3_756 ?
O17 C8 C10 C1 2.5(14) . . . . ?
O17 C8 C10 C8 -176.4(8) . . . 4_565 ?
O17 C8 C7 C3 177.7(9) . . . . ?
O5 C15 C2 C18 -164.1(15) . . . 3_655 ?

loop_
_smtbx_masks_void_nr
_smtbx_masks_void_average_x
_smtbx_masks_void_average_y
_smtbx_masks_void_average_z
_smtbx_masks_void_volume
_smtbx_masks_void_count_electrons
_smtbx_masks_void_content
1 -0.575 -0.768 -0.337 2829.0 669.6 '17 DMF'
